data_1549520
loop_
_publ_author_name
'Koh, Dongsoo'
'Lee, Ji Hye'

_publ_section_title
;
 4-(3,5-Dimethoxyphenyl)-6-(2-methoxyphenyl)pyrimidin-2-amine
;
_journal_coeditor_code SJ4180
_journal_issue 6
_journal_name_full IUCrData
_journal_page_first x180796
_journal_paper_doi 10.1107/S2414314618007964
_journal_volume 3
_journal_year 2018
_chemical_formula_iupac 'C19 H19 N3 O3'
_chemical_formula_moiety 'C19 H19 N3 O3'
_chemical_formula_sum 'C19 H19 N3 O3'
_chemical_formula_weight 337.37
_chemical_name_systematic
;
4-(3,5-Dimethoxyphenyl)-6-(2-methoxyphenyl)pyrimidin-2-amine
;
_space_group_crystal_system triclinic
_space_group_IT_number 2
_space_group_name_Hall '-P 1'
_space_group_name_H-M_alt 'P -1'
_symmetry_space_group_name_Hall '-P 1'
_symmetry_space_group_name_H-M 'P -1'
_atom_sites_solution_hydrogens geom
_audit_creation_method SHELXL-2014
_cell_angle_alpha 95.592(4)
_cell_angle_beta 102.147(4)
_cell_angle_gamma 109.987(3)
_cell_formula_units_Z 2
_cell_length_a 7.5867(7)
_cell_length_b 10.2680(7)
_cell_length_c 11.4684(8)
_cell_measurement_reflns_used 5933
_cell_measurement_temperature 223(2)
_cell_measurement_theta_max 27.94
_cell_measurement_theta_min 2.56
_cell_volume 806.72(11)
_computing_cell_refinement
;
SAINT (Bruker, 2012)
;
_computing_data_collection
;
APEX2 (Bruker, 2012)
;
_computing_data_reduction
;
SAINT (Bruker, 2012)
;
_computing_molecular_graphics
;
SHELXTL (Sheldrick, 2008)
;
_computing_publication_material
;
SHELXTL (Sheldrick, 2008) and publCIF (Westrip, 2010)
;
_computing_structure_refinement
;
SHELXL2014 (Sheldrick, 2015)
;
_computing_structure_solution
;
SHELXS (Sheldrick, 2008)
;
_diffrn_ambient_temperature 223(2)
_diffrn_measured_fraction_theta_full 0.999
_diffrn_measured_fraction_theta_max 0.995
_diffrn_measurement_device_type 'Bruker PHOTON 100 CMOS'
_diffrn_measurement_method '\f and \w scans'
_diffrn_radiation_type MoK\a
_diffrn_radiation_wavelength 0.71073
_diffrn_reflns_av_R_equivalents 0.0634
_diffrn_reflns_limit_h_max 10
_diffrn_reflns_limit_h_min -10
_diffrn_reflns_limit_k_max 13
_diffrn_reflns_limit_k_min -13
_diffrn_reflns_limit_l_max 15
_diffrn_reflns_limit_l_min -15
_diffrn_reflns_number 26671
_diffrn_reflns_theta_full 25.242
_diffrn_reflns_theta_max 28.477
_diffrn_reflns_theta_min 2.939
_exptl_absorpt_coefficient_mu 0.096
_exptl_absorpt_correction_T_max 0.7457
_exptl_absorpt_correction_T_min 0.6904
_exptl_absorpt_correction_type multi-scan
_exptl_absorpt_process_details
;
(SADABS; Bruker, 2012)
;
_exptl_crystal_colour yellow
_exptl_crystal_density_diffrn 1.389
_exptl_crystal_description Block
_exptl_crystal_F_000 356
_exptl_crystal_size_max 0.180
_exptl_crystal_size_mid 0.100
_exptl_crystal_size_min 0.060
_refine_diff_density_max 0.241
_refine_diff_density_min -0.207
_refine_ls_extinction_method none
_refine_ls_goodness_of_fit_ref 1.019
_refine_ls_hydrogen_treatment constr
_refine_ls_matrix_type full
_refine_ls_number_parameters 229
_refine_ls_number_reflns 4065
_refine_ls_number_restraints 0
_refine_ls_restrained_S_all 1.019
_refine_ls_R_factor_all 0.0839
_refine_ls_R_factor_gt 0.0457
_refine_ls_shift/su_max 0.000
_refine_ls_shift/su_mean 0.000
_refine_ls_structure_factor_coef Fsqd
_refine_ls_weighting_details 'w=1/[\s^2^(Fo^2^)+(0.0434P)^2^+0.2728P] where P=(Fo^2^+2Fc^2^)/3'
_refine_ls_weighting_scheme calc
_refine_ls_wR_factor_gt 0.0962
_refine_ls_wR_factor_ref 0.1118
_reflns_number_gt 2736
_reflns_number_total 4065
_reflns_threshold_expression 'I > 2\s(I)'
_cod_data_source_file sj4180sup1.cif
_cod_data_source_block I
_cod_original_cell_volume 806.71(11)
_cod_database_code 1549520
_shelx_space_group_comment
;
The symmetry employed for this shelxl refinement is uniquely defined
by the following loop, which should always be used as a source of
symmetry information in preference to the above space-group names.
They are only intended as comments.
;
_shelx_estimated_absorpt_t_min 0.983
_shelx_estimated_absorpt_t_max 0.994
_shelxl_version_number 2.014

loop_
_space_group_symop_operation_xyz
'x, y, z'
'-x, -y, -z'

loop_
_atom_site_type_symbol
_atom_site_label
_atom_site_fract_x
_atom_site_fract_y
_atom_site_fract_z
_atom_site_U_iso_or_equiv
_atom_site_adp_type
_atom_site_calc_flag
_atom_site_occupancy
C C1 1.2100(2) 0.51141(15) 0.91277(13) 0.0264(3) Uani d 1
N N1 1.04986(18) 0.52945(13) 0.85350(11) 0.0277(3) Uani d 1
C C2 0.9093(2) 0.41773(15) 0.77721(13) 0.0240(3) Uani d 1
C C3 0.9345(2) 0.29009(16) 0.75753(14) 0.0266(3) Uani d 1
H H3 0.8409 0.2128 0.7001 0.032 Uiso calc 1
C C4 1.1029(2) 0.28096(15) 0.82566(13) 0.0251(3) Uani d 1
N N2 1.24219(18) 0.38985(13) 0.90484(11) 0.0277(3) Uani d 1
N N3 1.3510(2) 0.62546(13) 0.98728(12) 0.0346(3) Uani d 1
H H3A 1.3357 0.7058 0.9951 0.052 Uiso calc 1
H H3B 1.4575 0.6189 1.0276 0.052 Uiso calc 1
C C5 0.7267(2) 0.44012(15) 0.72488(13) 0.0250(3) Uani d 1
C C6 0.5714(2) 0.34812(16) 0.62920(14) 0.0282(3) Uani d 1
C C7 0.4022(2) 0.37506(19) 0.59430(17) 0.0387(4) Uani d 1
H H7 0.2980 0.3120 0.5314 0.046 Uiso calc 1
C C8 0.3857(3) 0.49308(19) 0.65090(18) 0.0425(4) Uani d 1
H H8 0.2704 0.5100 0.6267 0.051 Uiso calc 1
C C9 0.5371(3) 0.58643(18) 0.74266(17) 0.0382(4) Uani d 1
H H9 0.5269 0.6681 0.7803 0.046 Uiso calc 1
C C10 0.7041(2) 0.55922(17) 0.77906(15) 0.0311(4) Uani d 1
H H10 0.8063 0.6230 0.8426 0.037 Uiso calc 1
O O1 0.59265(17) 0.23350(12) 0.57163(11) 0.0385(3) Uani d 1
C C11 0.4395(3) 0.14655(19) 0.46928(17) 0.0456(5) Uani d 1
H H11A 0.3258 0.0969 0.4961 0.068 Uiso calc 1
H H11B 0.4809 0.0788 0.4292 0.068 Uiso calc 1
H H11C 0.4079 0.2049 0.4130 0.068 Uiso calc 1
C C12 1.1292(2) 0.14340(15) 0.81773(14) 0.0253(3) Uani d 1
C C13 1.0781(2) 0.05546(16) 0.70723(14) 0.0269(3) Uani d 1
H H13 1.0340 0.0843 0.6351 0.032 Uiso calc 1
C C14 1.0924(2) -0.07653(16) 0.70354(14) 0.0259(3) Uani d 1
C C15 1.1509(2) -0.12181(16) 0.80938(14) 0.0268(3) Uani d 1
H H15 1.1533 -0.2130 0.8067 0.032 Uiso calc 1
C C16 1.2062(2) -0.03059(15) 0.91990(13) 0.0260(3) Uani d 1
C C17 1.1975(2) 0.10205(15) 0.92550(14) 0.0259(3) Uani d 1
H H17 1.2368 0.1635 1.0004 0.031 Uiso calc 1
O O2 1.04676(17) -0.15512(12) 0.59013(10) 0.0349(3) Uani d 1
C C18 1.0753(3) -0.28546(17) 0.58342(16) 0.0358(4) Uani d 1
H H18A 1.2073 -0.2692 0.6273 0.054 Uiso calc 1
H H18B 1.0534 -0.3259 0.4991 0.054 Uiso calc 1
H H18C 0.9848 -0.3500 0.6193 0.054 Uiso calc 1
O O3 1.26833(17) -0.08393(11) 1.01866(10) 0.0348(3) Uani d 1
C C19 1.3421(2) 0.00789(18) 1.13319(14) 0.0347(4) Uani d 1
H H19A 1.4454 0.0932 1.1287 0.052 Uiso calc 1
H H19B 1.3926 -0.0386 1.1942 0.052 Uiso calc 1
H H19C 1.2386 0.0318 1.1549 0.052 Uiso calc 1

loop_
_atom_site_aniso_label
_atom_site_aniso_U_11
_atom_site_aniso_U_22
_atom_site_aniso_U_33
_atom_site_aniso_U_12
_atom_site_aniso_U_13
_atom_site_aniso_U_23
C1 0.0294(8) 0.0204(8) 0.0277(8) 0.0096(6) 0.0031(6) 0.0041(6)
N1 0.0291(7) 0.0207(7) 0.0298(7) 0.0095(5) 0.0008(5) 0.0032(5)
C2 0.0261(8) 0.0215(7) 0.0248(7) 0.0094(6) 0.0052(6) 0.0062(6)
C3 0.0278(8) 0.0191(7) 0.0279(8) 0.0082(6) -0.0010(6) 0.0012(6)
C4 0.0281(8) 0.0193(7) 0.0263(8) 0.0091(6) 0.0031(6) 0.0044(6)
N2 0.0287(7) 0.0199(6) 0.0308(7) 0.0098(5) -0.0007(5) 0.0034(5)
N3 0.0339(8) 0.0200(7) 0.0398(8) 0.0102(6) -0.0078(6) -0.0023(6)
C5 0.0266(8) 0.0226(8) 0.0273(8) 0.0102(6) 0.0069(6) 0.0081(6)
C6 0.0277(8) 0.0245(8) 0.0325(8) 0.0116(6) 0.0051(7) 0.0044(7)
C7 0.0282(9) 0.0333(9) 0.0487(11) 0.0128(7) -0.0018(8) 0.0019(8)
C8 0.0303(9) 0.0382(10) 0.0622(12) 0.0209(8) 0.0055(8) 0.0074(9)
C9 0.0394(10) 0.0306(9) 0.0494(11) 0.0201(8) 0.0113(8) 0.0036(8)
C10 0.0333(9) 0.0261(8) 0.0336(9) 0.0129(7) 0.0058(7) 0.0043(7)
O1 0.0339(7) 0.0347(7) 0.0396(7) 0.0182(5) -0.0071(5) -0.0095(5)
C11 0.0466(11) 0.0345(10) 0.0433(10) 0.0166(9) -0.0108(9) -0.0062(8)
C12 0.0223(7) 0.0183(7) 0.0320(8) 0.0073(6) 0.0007(6) 0.0039(6)
C13 0.0273(8) 0.0232(8) 0.0279(8) 0.0102(6) 0.0001(6) 0.0061(6)
C14 0.0236(8) 0.0228(8) 0.0276(8) 0.0089(6) 0.0006(6) 0.0003(6)
C15 0.0264(8) 0.0189(7) 0.0334(8) 0.0103(6) 0.0022(6) 0.0032(6)
C16 0.0248(8) 0.0226(8) 0.0289(8) 0.0092(6) 0.0021(6) 0.0068(6)
C17 0.0242(7) 0.0215(8) 0.0274(8) 0.0078(6) -0.0002(6) 0.0010(6)
O2 0.0477(7) 0.0272(6) 0.0286(6) 0.0197(5) 0.0010(5) -0.0009(5)
C18 0.0431(10) 0.0292(9) 0.0380(9) 0.0204(8) 0.0075(8) -0.0001(7)
O3 0.0471(7) 0.0255(6) 0.0279(6) 0.0162(5) -0.0027(5) 0.0050(5)
C19 0.0373(9) 0.0333(9) 0.0275(8) 0.0111(7) 0.0001(7) 0.0047(7)

loop_
_atom_type_symbol
_atom_type_description
_atom_type_scat_dispersion_real
_atom_type_scat_dispersion_imag
_atom_type_scat_source
C C 0.0033 0.0016 'International Tables Vol C Tables 4.2.6.8 and 6.1.1.4'
H H 0.0000 0.0000 'International Tables Vol C Tables 4.2.6.8 and 6.1.1.4'
N N 0.0061 0.0033 'International Tables Vol C Tables 4.2.6.8 and 6.1.1.4'
O O 0.0106 0.0060 'International Tables Vol C Tables 4.2.6.8 and 6.1.1.4'

loop_
_geom_angle_atom_site_label_1
_geom_angle_atom_site_label_2
_geom_angle_atom_site_label_3
_geom_angle
N1 C1 N3 116.69(13)
N1 C1 N2 126.16(14)
N3 C1 N2 117.15(13)
C2 N1 C1 117.58(13)
N1 C2 C3 120.33(13)
N1 C2 C5 114.92(13)
C3 C2 C5 124.63(14)
C4 C3 C2 117.65(14)
C4 C3 H3 121.2
C2 C3 H3 121.2
N2 C4 C3 122.85(14)
N2 C4 C12 116.92(13)
C3 C4 C12 120.12(13)
C4 N2 C1 115.26(13)
C1 N3 H3A 120.0
C1 N3 H3B 120.0
H3A N3 H3B 120.0
C10 C5 C6 117.11(14)
C10 C5 C2 117.29(14)
C6 C5 C2 125.53(14)
O1 C6 C7 121.48(14)
O1 C6 C5 118.28(13)
C7 C6 C5 120.23(15)
C8 C7 C6 120.64(16)
C8 C7 H7 119.7
C6 C7 H7 119.7
C9 C8 C7 120.26(16)
C9 C8 H8 119.9
C7 C8 H8 119.9
C8 C9 C10 119.40(16)
C8 C9 H9 120.3
C10 C9 H9 120.3
C9 C10 C5 122.32(16)
C9 C10 H10 118.8
C5 C10 H10 118.8
C6 O1 C11 117.68(13)
O1 C11 H11A 109.5
O1 C11 H11B 109.5
H11A C11 H11B 109.5
O1 C11 H11C 109.5
H11A C11 H11C 109.5
H11B C11 H11C 109.5
C13 C12 C17 120.67(14)
C13 C12 C4 120.77(13)
C17 C12 C4 118.48(14)
C12 C13 C14 119.40(14)
C12 C13 H13 120.3
C14 C13 H13 120.3
O2 C14 C15 123.43(13)
O2 C14 C13 115.83(13)
C15 C14 C13 120.73(14)
C14 C15 C16 119.08(14)
C14 C15 H15 120.5
C16 C15 H15 120.5
O3 C16 C17 124.54(14)
O3 C16 C15 114.35(13)
C17 C16 C15 121.11(13)
C16 C17 C12 118.91(14)
C16 C17 H17 120.5
C12 C17 H17 120.5
C14 O2 C18 116.94(12)
O2 C18 H18A 109.5
O2 C18 H18B 109.5
H18A C18 H18B 109.5
O2 C18 H18C 109.5
H18A C18 H18C 109.5
H18B C18 H18C 109.5
C16 O3 C19 117.23(12)
O3 C19 H19A 109.5
O3 C19 H19B 109.5
H19A C19 H19B 109.5
O3 C19 H19C 109.5
H19A C19 H19C 109.5
H19B C19 H19C 109.5

loop_
_geom_bond_atom_site_label_1
_geom_bond_atom_site_label_2
_geom_bond_distance
C1 N1 1.3428(19)
C1 N3 1.3453(19)
C1 N2 1.3497(19)
N1 C2 1.3395(19)
C2 C3 1.392(2)
C2 C5 1.492(2)
C3 C4 1.388(2)
C3 H3 0.9400
C4 N2 1.3349(19)
C4 C12 1.489(2)
N3 H3A 0.8700
N3 H3B 0.8700
C5 C10 1.397(2)
C5 C6 1.406(2)
C6 O1 1.3675(19)
C6 C7 1.390(2)
C7 C8 1.375(2)
C7 H7 0.9400
C8 C9 1.374(3)
C8 H8 0.9400
C9 C10 1.378(2)
C9 H9 0.9400
C10 H10 0.9400
O1 C11 1.427(2)
C11 H11A 0.9700
C11 H11B 0.9700
C11 H11C 0.9700
C12 C13 1.379(2)
C12 C17 1.400(2)
C13 C14 1.394(2)
C13 H13 0.9400
C14 O2 1.3702(18)
C14 C15 1.382(2)
C15 C16 1.391(2)
C15 H15 0.9400
C16 O3 1.3704(17)
C16 C17 1.382(2)
C17 H17 0.9400
O2 C18 1.4246(18)
C18 H18A 0.9700
C18 H18B 0.9700
C18 H18C 0.9700
O3 C19 1.4199(19)
C19 H19A 0.9700
C19 H19B 0.9700
C19 H19C 0.9700

loop_
_geom_hbond_atom_site_label_D
_geom_hbond_atom_site_label_H
_geom_hbond_atom_site_label_A
_geom_hbond_site_symmetry_A
_geom_hbond_distance_DH
_geom_hbond_distance_HA
_geom_hbond_distance_DA
_geom_hbond_angle_DHA
N3 H3B N2 2_867 0.87 2.28 3.1374(19) 167.3
N3 H3A O3 1_565 0.87 2.39 3.2545(17) 175.4

loop_
_geom_torsion_atom_site_label_1
_geom_torsion_atom_site_label_2
_geom_torsion_atom_site_label_3
_geom_torsion_atom_site_label_4
_geom_torsion
N3 C1 N1 C2 178.82(14)
N2 C1 N1 C2 -1.4(2)
C1 N1 C2 C3 -2.6(2)
C1 N1 C2 C5 173.46(13)
N1 C2 C3 C4 4.4(2)
C5 C2 C3 C4 -171.27(14)
C2 C3 C4 N2 -2.4(2)
C2 C3 C4 C12 173.89(14)
C3 C4 N2 C1 -1.2(2)
C12 C4 N2 C1 -177.64(13)
N1 C1 N2 C4 3.3(2)
N3 C1 N2 C4 -176.92(14)
N1 C2 C5 C10 -13.77(19)
C3 C2 C5 C10 162.12(14)
N1 C2 C5 C6 169.36(14)
C3 C2 C5 C6 -14.8(2)
C10 C5 C6 O1 177.62(14)
C2 C5 C6 O1 -5.5(2)
C10 C5 C6 C7 -1.8(2)
C2 C5 C6 C7 175.08(15)
O1 C6 C7 C8 -178.07(16)
C5 C6 C7 C8 1.3(3)
C6 C7 C8 C9 0.3(3)
C7 C8 C9 C10 -1.3(3)
C8 C9 C10 C5 0.8(3)
C6 C5 C10 C9 0.8(2)
C2 C5 C10 C9 -176.38(15)
C7 C6 O1 C11 3.7(2)
C5 C6 O1 C11 -175.69(15)
N2 C4 C12 C13 -140.95(15)
C3 C4 C12 C13 42.5(2)
N2 C4 C12 C17 42.3(2)
C3 C4 C12 C17 -134.23(16)
C17 C12 C13 C14 0.9(2)
C4 C12 C13 C14 -175.80(14)
C12 C13 C14 O2 -177.38(13)
C12 C13 C14 C15 2.2(2)
O2 C14 C15 C16 175.90(14)
C13 C14 C15 C16 -3.6(2)
C14 C15 C16 O3 -177.70(14)
C14 C15 C16 C17 2.1(2)
O3 C16 C17 C12 -179.36(14)
C15 C16 C17 C12 0.9(2)
C13 C12 C17 C16 -2.4(2)
C4 C12 C17 C16 174.36(14)
C15 C14 O2 C18 -4.5(2)
C13 C14 O2 C18 175.04(14)
C17 C16 O3 C19 -4.9(2)
C15 C16 O3 C19 174.89(13)

_cod_database_fobs_code 1549520
